data_4507829
loop_
_publ_author_name
'Zhang, Han'
'Zhuang, Gui-Lin'
'Kong, Xiang-Jian'
'Ren, Yan-Ping'
'Long, La-Sheng'
'Huang, Rong-Bin'
'Zheng, Lan-Sun'

_publ_section_title
;
 Synthesis, Structures, and Magnetic Properties of Three Decanuclear
 Ln2Cu8Clusters of Alkylsulfonate
;
_journal_issue 6
_journal_name_full 'Crystal Growth &amp; Design'
_journal_page_first 2493
_journal_paper_doi 10.1021/cg400206s
_journal_volume 13
_journal_year 2013
_chemical_formula_sum 'C28 H76 Cl2 Cu8 La2 N4 O63 S4'
_chemical_formula_weight 2462.21
_chemical_name_systematic
; 
 ? 
;
_space_group_IT_number 14
_symmetry_cell_setting monoclinic
_symmetry_space_group_name_Hall '-P 2ybc'
_symmetry_space_group_name_H-M 'P 1 21/c 1'
_atom_sites_solution_hydrogens geom
_atom_sites_solution_primary direct
_atom_sites_solution_secondary difmap
_audit_creation_method SHELXL-97
_cell_angle_alpha 90.00
_cell_angle_beta 109.601(3)
_cell_angle_gamma 90.00
_cell_formula_units_Z 2
_cell_length_a 16.337(3)
_cell_length_b 12.910(2)
_cell_length_c 20.112(4)
_cell_measurement_reflns_used 10523
_cell_measurement_temperature 273(2)
_cell_measurement_theta_max 28.283
_cell_measurement_theta_min 2.520
_cell_volume 3996.0(12)
_computing_cell_refinement 'Bruker SMART'
_computing_data_collection 'Bruker SMART'
_computing_data_reduction 'Bruker SAINT'
_computing_molecular_graphics 'Bruker SHELXTL'
_computing_publication_material 'Bruker SHELXTL'
_computing_structure_refinement 'SHELXL-97 (Sheldrick, 1997)'
_computing_structure_solution 'SHELXS-97 (Sheldrick, 1990)'
_diffrn_ambient_temperature 273(2)
_diffrn_measured_fraction_theta_full 0.992
_diffrn_measured_fraction_theta_max 0.992
_diffrn_measurement_device_type 'CCD area detector'
_diffrn_measurement_method 'phi and omega scans'
_diffrn_radiation_monochromator graphite
_diffrn_radiation_source 'fine-focus sealed tube'
_diffrn_radiation_type MoK\a
_diffrn_radiation_wavelength 0.71073
_diffrn_reflns_av_R_equivalents 0.0271
_diffrn_reflns_av_sigmaI/netI 0.0318
_diffrn_reflns_limit_h_max 19
_diffrn_reflns_limit_h_min -9
_diffrn_reflns_limit_k_max 15
_diffrn_reflns_limit_k_min -15
_diffrn_reflns_limit_l_max 23
_diffrn_reflns_limit_l_min -23
_diffrn_reflns_number 19701
_diffrn_reflns_theta_full 25.00
_diffrn_reflns_theta_max 25.00
_diffrn_reflns_theta_min 1.91
_exptl_absorpt_coefficient_mu 3.414
_exptl_absorpt_correction_T_max 0.4946
_exptl_absorpt_correction_T_min 0.4274
_exptl_absorpt_correction_type multi-scan
_exptl_absorpt_process_details Sadabs
_exptl_crystal_colour blue
_exptl_crystal_density_diffrn 2.046
_exptl_crystal_density_method 'not measured'
_exptl_crystal_description block
_exptl_crystal_F_000 2440
_exptl_crystal_size_max 0.30
_exptl_crystal_size_mid 0.28
_exptl_crystal_size_min 0.24
_refine_diff_density_max 2.030
_refine_diff_density_min -1.539
_refine_diff_density_rms 0.199
_refine_ls_extinction_method none
_refine_ls_goodness_of_fit_ref 1.084
_refine_ls_hydrogen_treatment constr
_refine_ls_matrix_type full
_refine_ls_number_parameters 577
_refine_ls_number_reflns 6990
_refine_ls_number_restraints 134
_refine_ls_restrained_S_all 1.076
_refine_ls_R_factor_all 0.0754
_refine_ls_R_factor_gt 0.0724
_refine_ls_shift/su_max 0.092
_refine_ls_shift/su_mean 0.006
_refine_ls_structure_factor_coef Fsqd
_refine_ls_weighting_details 'calc w=1/[\s^2^(Fo^2^)+(0.0932P)^2^+47.1458P] where P=(Fo^2^+2Fc^2^)/3'
_refine_ls_weighting_scheme calc
_refine_ls_wR_factor_gt 0.1840
_refine_ls_wR_factor_ref 0.1865
_reflns_number_gt 6590
_reflns_number_total 6990
_reflns_threshold_expression >2sigma(I)
_cod_data_source_file cg400206s_si_002.cif
_cod_data_source_block complex1
_cod_original_cell_volume 3996.3(13)
_cod_original_sg_symbol_H-M P2(1)/c
_cod_database_code 4507829

loop_
_symmetry_equiv_pos_as_xyz
'x, y, z'
'-x, y+1/2, -z+1/2'
'-x, -y, -z'
'x, -y-1/2, z-1/2'

loop_
_atom_site_label
_atom_site_type_symbol
_atom_site_fract_x
_atom_site_fract_y
_atom_site_fract_z
_atom_site_U_iso_or_equiv
_atom_site_adp_type
_atom_site_occupancy
_atom_site_symmetry_multiplicity
_atom_site_calc_flag
_atom_site_refinement_flags
_atom_site_disorder_assembly
_atom_site_disorder_group
La1 La 0.45806(2) 1.67529(3) -0.361057(18) 0.03513(9) Uani 1 1 d . . .
Cu1 Cu 0.37672(4) 1.42127(5) -0.39602(3) 0.02508(16) Uani 1 1 d . A .
Cu2 Cu 0.23648(4) 1.37050(5) -0.34417(3) 0.02339(15) Uani 1 1 d . . .
Cu3 Cu 0.33853(4) 1.54554(5) -0.26830(3) 0.02771(16) Uani 1 1 d . A .
Cu4 Cu 0.08123(6) 1.46501(9) -0.44958(4) 0.0687(3) Uani 1 1 d . . .
S1 S 0.42512(10) 1.70112(11) -0.55680(8) 0.0323(4) Uani 1 1 d . . .
S2 S 0.3627(4) 1.8880(3) -0.3538(3) 0.0813(15) Uani 0.50 1 d P A 1
O7 O 0.3243(14) 1.9894(18) -0.3867(12) 0.1331(8) Uani 0.50 1 d PU A 1
S2' S 0.2909(4) 1.8871(4) -0.4080(3) 0.0797(16) Uani 0.50 1 d P A 2
O25 O 0.2315(10) 1.9430(12) -0.4703(8) 0.0897(8) Uani 0.50 1 d PU A 2
O26 O 0.3341(9) 1.9499(12) -0.3447(8) 0.0802(8) Uani 0.50 1 d PU A 2
O1 O 0.3002(2) 1.4094(3) -0.24696(18) 0.0257(9) Uani 1 1 d . A .
O1W O 0.5844(3) 1.7893(4) -0.3508(2) 0.0530(14) Uani 1 1 d . A .
O2W O 0.5487(4) 1.6757(5) -0.2328(3) 0.0717(17) Uani 1 1 d . A .
O3W O 0.5813(3) 1.5491(4) -0.3486(3) 0.0511(13) Uani 1 1 d . A .
O4W O 0.4571(3) 1.5684(4) -0.1587(2) 0.0510(14) Uani 1 1 d . . .
O2 O 0.1490(3) 1.4734(4) -0.3512(2) 0.0430(12) Uani 1 1 d . A .
O3 O 0.2117(5) 1.5824(7) -0.1104(3) 0.102(3) Uani 1 1 d . A .
H3C H 0.1992 1.5630 -0.0762 0.153 Uiso 1 1 calc R . .
O4 O 0.3373(3) 1.6758(3) -0.3155(2) 0.0358(11) Uani 1 1 d . A .
O5 O 0.3568(5) 1.8201(5) -0.4193(4) 0.092(2) Uani 1 1 d . A .
O6 O 0.4561(6) 1.8580(7) -0.2826(7) 0.162(4) Uani 1 1 d . A .
O8 O 0.1781(3) 1.3800(3) -0.44462(19) 0.0311(10) Uani 1 1 d . A .
O9 O 0.3366(2) 1.3001(3) -0.35789(18) 0.0235(9) Uani 1 1 d . A .
O10 O 0.3516(3) 1.1645(3) -0.5424(2) 0.0348(10) Uani 1 1 d . A .
H10C H 0.3571 1.1849 -0.5792 0.052 Uiso 1 1 calc R . .
O11 O 0.3831(3) 1.5464(3) -0.4450(2) 0.0318(10) Uani 1 1 d . A .
O12 O 0.4711(3) 1.6524(4) -0.5987(3) 0.0439(12) Uani 1 1 d . A .
O13 O 0.4783(3) 1.7085(4) -0.4828(2) 0.0465(13) Uani 1 1 d . A .
O14 O 0.3892(3) 1.8001(4) -0.5862(3) 0.0537(14) Uani 1 1 d . A .
O15 O 0.4239(2) 1.4981(3) -0.30886(19) 0.0282(9) Uani 1 1 d . A .
H15A H 0.4749 1.4656 -0.2746 0.034 Uiso 1 1 calc R . .
O16 O 0.0156(4) 1.4515(5) -0.5499(3) 0.0793(18) Uani 1 1 d . . .
H16A H 0.0276 1.4159 -0.5858 0.095 Uiso 1 1 calc R A .
O17 O 0.1660(4) 1.2272(4) -0.3223(3) 0.0624(16) Uani 1 1 d D A .
C1 C 0.3140(4) 1.2219(4) -0.4111(3) 0.0278(14) Uani 1 1 d . . .
H1A H 0.2740 1.1734 -0.4015 0.033 Uiso 1 1 calc R A .
H1B H 0.3659 1.1840 -0.4095 0.033 Uiso 1 1 calc R . .
C2 C 0.2719(4) 1.2679(4) -0.4849(3) 0.0261(13) Uani 1 1 d . A .
C3 C 0.2672(4) 1.1889(5) -0.5422(3) 0.0320(14) Uani 1 1 d . . .
H3A H 0.2390 1.1264 -0.5340 0.038 Uiso 1 1 calc R A .
H3B H 0.2328 1.2167 -0.5878 0.038 Uiso 1 1 calc R . .
C4 C 0.1800(4) 1.3051(5) -0.4955(3) 0.0289(14) Uani 1 1 d . . .
H4A H 0.1554 1.3348 -0.5423 0.035 Uiso 1 1 calc R A .
H4B H 0.1444 1.2464 -0.4926 0.035 Uiso 1 1 calc R . .
C5 C 0.2967(4) 1.4402(5) -0.5390(3) 0.0306(14) Uani 1 1 d . A .
H5A H 0.2420 1.4656 -0.5364 0.037 Uiso 1 1 calc R . .
H5B H 0.2877 1.4171 -0.5868 0.037 Uiso 1 1 calc R . .
C6 C 0.3652(4) 1.5243(5) -0.5178(3) 0.0314(14) Uani 1 1 d . . .
H6A H 0.4183 1.4984 -0.5244 0.038 Uiso 1 1 calc R A .
C7 C 0.3366(4) 1.6212(5) -0.5611(3) 0.0367(16) Uani 1 1 d . A .
H7A H 0.2965 1.6592 -0.5439 0.044 Uiso 1 1 calc R . .
H7B H 0.3062 1.6025 -0.6098 0.044 Uiso 1 1 calc R . .
C8 C 0.2472(3) 1.4274(5) -0.2038(3) 0.0284(13) Uani 1 1 d . . .
H8A H 0.2844 1.4367 -0.1552 0.034 Uiso 1 1 calc R A .
H8B H 0.2111 1.3671 -0.2057 0.034 Uiso 1 1 calc R . .
C9 C 0.1895(4) 1.5223(5) -0.2276(3) 0.0313(14) Uani 1 1 d . A .
C10 C 0.1490(4) 1.5492(6) -0.1715(3) 0.0426(17) Uani 1 1 d . . .
H10A H 0.1059 1.6031 -0.1892 0.051 Uiso 1 1 calc R A .
H10B H 0.1201 1.4886 -0.1614 0.051 Uiso 1 1 calc R . .
C11 C 0.1167(4) 1.5015(5) -0.2955(3) 0.0385(16) Uani 1 1 d . . .
H11A H 0.0807 1.4459 -0.2882 0.046 Uiso 1 1 calc R A .
H11B H 0.0808 1.5629 -0.3092 0.046 Uiso 1 1 calc R . .
C12 C 0.2139(6) 1.6961(6) -0.2787(5) 0.087(2) Uani 1 1 d . A .
H12A H 0.1685 1.6740 -0.3213 0.105 Uiso 1 1 calc R . .
H12B H 0.1885 1.7441 -0.2540 0.105 Uiso 1 1 calc R . .
C13 C 0.2835(7) 1.7491(6) -0.2977(6) 0.112(3) Uani 1 1 d . . .
H13A H 0.3199 1.7858 -0.2555 0.134 Uiso 1 1 calc R A .
C14 C 0.2511(9) 1.8242(9) -0.3517(9) 0.210(5) Uani 1 1 d . A .
H14A H 0.2203 1.8753 -0.3338 0.252 Uiso 1 1 d R . .
H14B H 0.2106 1.7950 -0.3946 0.252 Uiso 1 1 d R . .
N1 N 0.2490(3) 1.6048(4) -0.2331(3) 0.0379(13) Uani 1 1 d . . .
H1C H 0.2768 1.6288 -0.1887 0.045 Uiso 1 1 calc R A .
N2 N 0.3299(3) 1.3553(4) -0.4887(2) 0.0244(11) Uani 1 1 d . . .
H2A H 0.3757 1.3271 -0.4984 0.029 Uiso 1 1 calc R A .
Cl1 Cl 0.1896(8) 1.1383(10) -0.2720(7) 0.3437(8) Uani 0.50 1 d PDU A 1
O18 O 0.2613(6) 1.0590(8) -0.2494(7) 0.067(4) Uani 0.50 1 d PD A 1
O19 O 0.1243(19) 1.070(2) -0.317(2) 0.3172(8) Uani 0.50 1 d PDU A 1
O20 O 0.1428(16) 1.162(3) -0.2217(13) 0.2566(8) Uani 0.50 1 d PDU A 1
Cl1' Cl 0.1284(7) 0.9967(8) -0.2175(5) 0.2279(8) Uani 0.50 1 d PDU B 2
O21 O 0.2157(6) 1.0332(14) -0.2135(9) 0.2189(8) Uani 0.50 1 d PDU B 2
O22 O 0.1278(12) 0.8874(8) -0.2208(10) 0.2039(8) Uani 0.50 1 d PDU B 2
O23 O 0.1125(11) 1.0277(15) -0.1544(6) 0.1960(8) Uani 0.50 1 d PDU B 2
O24 O 0.0675(9) 1.0404(13) -0.2793(7) 0.1730(6) Uani 0.50 1 d PDU B 2
O5W O 0.1765(10) 1.6322(12) -0.4660(8) 0.1914(8) Uani 1 1 d U . .
O6W O 0.0034(13) 1.2640(18) -0.4226(11) 0.2625(8) Uani 1 1 d U . .
O7W O 0.4293(5) 0.9868(7) -0.4833(4) 0.0974(8) Uani 1 1 d U . .
O8W O 0.0137(13) 0.8573(16) -0.3660(11) 0.2486(8) Uani 1 1 d U . .
O9W O -0.0404(12) 1.2589(16) -0.5614(10) 0.2393(8) Uani 1 1 d U . .
O11W O -0.091(3) 1.009(4) -0.475(2) 0.2795(8) Uani 0.50 1 d PU . .
O12W O -0.1032(13) 1.4098(17) -0.3932(11) 0.1319(8) Uani 0.50 1 d PU . .
O10W O -0.1306(17) 1.268(2) -0.4307(14) 0.1698(8) Uani 0.50 1 d PU . .

loop_
_atom_site_aniso_label
_atom_site_aniso_U_11
_atom_site_aniso_U_22
_atom_site_aniso_U_33
_atom_site_aniso_U_23
_atom_site_aniso_U_13
_atom_site_aniso_U_12
La1 0.04759(18) 0.03073(18) 0.03033(16) -0.01105(13) 0.01738(14) -0.01823(14)
Cu1 0.0322(3) 0.0240(3) 0.0181(3) -0.0039(2) 0.0073(2) -0.0076(3)
Cu2 0.0269(3) 0.0243(3) 0.0181(3) 0.0019(2) 0.0063(2) 0.0038(3)
Cu3 0.0358(3) 0.0256(3) 0.0231(3) -0.0039(3) 0.0117(3) -0.0019(3)
Cu4 0.0767(5) 0.0961(6) 0.0189(4) -0.0040(4) -0.0028(4) 0.0654(5)
S1 0.0375(7) 0.0272(7) 0.0323(7) 0.0058(6) 0.0119(6) -0.0042(6)
S2 0.137(4) 0.0344(19) 0.089(3) 0.0071(19) 0.060(3) -0.019(2)
O7 0.1333(10) 0.1329(10) 0.1332(11) 0.0001(7) 0.0449(7) 0.0001(7)
S2' 0.103(3) 0.061(3) 0.072(3) 0.018(2) 0.025(3) -0.008(3)
O25 0.0898(10) 0.0896(10) 0.0897(10) 0.0004(7) 0.0300(7) -0.0001(7)
O26 0.0802(10) 0.0804(10) 0.0803(10) -0.0004(7) 0.0272(7) 0.0002(7)
O1 0.0275(17) 0.031(2) 0.0172(16) 0.0019(15) 0.0061(14) 0.0050(16)
O1W 0.063(3) 0.065(3) 0.034(2) -0.020(2) 0.020(2) -0.035(2)
O2W 0.099(4) 0.086(4) 0.036(2) -0.024(2) 0.031(2) -0.055(3)
O3W 0.053(2) 0.054(3) 0.058(3) -0.017(2) 0.034(2) -0.010(2)
O4W 0.064(3) 0.061(3) 0.025(2) -0.012(2) 0.011(2) 0.006(3)
O2 0.050(2) 0.058(3) 0.0187(18) 0.0011(18) 0.0084(17) 0.031(2)
O3 0.085(4) 0.170(8) 0.049(3) -0.028(4) 0.020(3) -0.004(5)
O4 0.049(2) 0.024(2) 0.039(2) -0.0043(16) 0.0213(18) -0.0023(18)
O5 0.132(4) 0.061(4) 0.119(4) 0.039(3) 0.087(3) 0.031(3)
O6 0.144(5) 0.093(5) 0.300(10) -0.094(6) 0.143(6) -0.068(4)
O8 0.0359(19) 0.035(2) 0.0202(17) -0.0007(16) 0.0067(15) 0.0122(17)
O9 0.0300(17) 0.0189(17) 0.0239(17) -0.0022(14) 0.0121(14) -0.0016(15)
O10 0.0357(19) 0.045(2) 0.0293(19) -0.0094(17) 0.0177(16) -0.0050(18)
O11 0.045(2) 0.0255(19) 0.0224(18) -0.0026(15) 0.0082(16) -0.0124(17)
O12 0.042(2) 0.038(2) 0.053(3) -0.004(2) 0.018(2) -0.005(2)
O13 0.053(2) 0.049(3) 0.032(2) -0.001(2) 0.0082(19) -0.027(2)
O14 0.069(3) 0.040(3) 0.061(3) 0.019(2) 0.034(2) 0.007(2)
O15 0.0325(18) 0.031(2) 0.0200(17) -0.0049(15) 0.0077(14) -0.0042(16)
O16 0.077(3) 0.116(4) 0.027(2) -0.014(3) -0.006(2) 0.072(3)
O17 0.070(3) 0.050(3) 0.069(3) 0.009(3) 0.026(3) -0.010(3)
C1 0.037(3) 0.023(3) 0.020(2) -0.005(2) 0.005(2) 0.000(2)
C2 0.033(3) 0.022(3) 0.022(2) -0.005(2) 0.009(2) -0.008(2)
C3 0.033(3) 0.034(3) 0.029(3) -0.015(2) 0.011(2) -0.012(2)
C4 0.028(3) 0.031(3) 0.027(3) -0.004(2) 0.009(2) -0.004(2)
C5 0.039(3) 0.032(3) 0.017(2) -0.002(2) 0.005(2) -0.006(2)
C6 0.038(3) 0.030(3) 0.025(3) -0.004(2) 0.010(2) -0.009(2)
C7 0.031(3) 0.039(3) 0.039(3) 0.009(3) 0.010(2) 0.000(3)
C8 0.031(2) 0.038(3) 0.019(2) 0.003(2) 0.013(2) 0.004(2)
C9 0.039(3) 0.031(3) 0.025(3) 0.001(2) 0.014(2) 0.003(2)
C10 0.050(3) 0.055(4) 0.025(3) 0.003(3) 0.016(2) 0.016(3)
C11 0.038(3) 0.046(4) 0.030(3) 0.000(3) 0.010(2) 0.020(3)
C12 0.120(5) 0.039(4) 0.151(6) 0.045(4) 0.109(4) 0.045(4)
C13 0.194(6) 0.020(4) 0.197(7) 0.011(4) 0.165(5) 0.014(4)
C14 0.279(9) 0.097(6) 0.379(12) 0.152(7) 0.277(8) 0.124(7)
N1 0.051(3) 0.031(3) 0.039(3) -0.004(2) 0.025(2) 0.006(2)
N2 0.025(2) 0.028(2) 0.020(2) -0.0026(18) 0.0082(16) -0.0059(18)
Cl1 0.3437(10) 0.3437(10) 0.3437(11) -0.0001(7) 0.1152(7) 0.0000(7)
O18 0.038(5) 0.052(6) 0.079(8) 0.004(6) -0.022(5) 0.011(5)
O19 0.3172(10) 0.3172(10) 0.3172(11) 0.0000(7) 0.1064(7) 0.0000(7)
O20 0.2566(10) 0.2566(10) 0.2566(11) 0.0000(7) 0.0860(7) -0.0001(7)
Cl1' 0.2276(10) 0.2282(10) 0.2277(11) 0.0000(7) 0.0764(7) 0.0001(7)
O21 0.2189(10) 0.2189(10) 0.2189(11) 0.0000(7) 0.0733(7) 0.0000(7)
O22 0.2039(10) 0.2039(10) 0.2038(11) 0.0000(7) 0.0683(7) 0.0000(7)
O23 0.1959(10) 0.1961(10) 0.1960(11) -0.0002(7) 0.0658(7) 0.0000(7)
O24 0.1729(7) 0.1730(7) 0.1730(7) 0.0000(5) 0.0579(5) 0.0000(5)
O5W 0.1914(10) 0.1914(10) 0.1915(11) 0.0001(7) 0.0644(7) 0.0000(7)
O6W 0.2624(10) 0.2626(10) 0.2625(11) 0.0000(7) 0.0881(7) -0.0001(7)
O7W 0.0980(9) 0.0970(10) 0.0979(10) 0.0002(7) 0.0339(6) 0.0006(7)
O8W 0.2485(10) 0.2486(10) 0.2487(11) -0.0001(7) 0.0834(7) 0.0001(7)
O9W 0.2392(10) 0.2393(10) 0.2394(11) 0.0001(7) 0.0801(7) 0.0001(7)
O11W 0.2795(10) 0.2795(10) 0.2795(11) 0.0000(7) 0.0938(7) 0.0000(7)
O12W 0.1318(10) 0.1320(10) 0.1320(11) 0.0002(7) 0.0441(7) -0.0001(7)
O10W 0.1698(10) 0.1698(10) 0.1699(11) 0.0001(7) 0.0568(7) 0.0002(7)

loop_
_atom_type_symbol
_atom_type_description
_atom_type_scat_dispersion_real
_atom_type_scat_dispersion_imag
_atom_type_scat_source
C C 0.0033 0.0016 'International Tables Vol C Tables 4.2.6.8 and 6.1.1.4'
H H 0.0000 0.0000 'International Tables Vol C Tables 4.2.6.8 and 6.1.1.4'
N N 0.0061 0.0033 'International Tables Vol C Tables 4.2.6.8 and 6.1.1.4'
O O 0.0106 0.0060 'International Tables Vol C Tables 4.2.6.8 and 6.1.1.4'
S S 0.1246 0.1234 'International Tables Vol C Tables 4.2.6.8 and 6.1.1.4'
Cl Cl 0.1484 0.1585 'International Tables Vol C Tables 4.2.6.8 and 6.1.1.4'
Cu Cu 0.3201 1.2651 'International Tables Vol C Tables 4.2.6.8 and 6.1.1.4'
La La -0.2871 2.4523 'International Tables Vol C Tables 4.2.6.8 and 6.1.1.4'

loop_
_geom_angle_atom_site_label_1
_geom_angle_atom_site_label_2
_geom_angle_atom_site_label_3
_geom_angle
_geom_angle_site_symmetry_1
_geom_angle_site_symmetry_3
O11 La1 O4 88.86(14) . .
O11 La1 O1W 133.12(16) . .
O4 La1 O1W 136.15(16) . .
O11 La1 O2W 135.47(17) . .
O4 La1 O2W 83.50(17) . .
O1W La1 O2W 74.11(17) . .
O11 La1 O5 95.01(19) . .
O4 La1 O5 71.57(19) . .
O1W La1 O5 89.8(2) . .
O2W La1 O5 123.2(2) . .
O11 La1 O3W 79.88(15) . .
O4 La1 O3W 132.89(15) . .
O1W La1 O3W 76.26(17) . .
O2W La1 O3W 74.00(19) . .
O5 La1 O3W 154.3(2) . .
O11 La1 O13 69.46(14) . .
O4 La1 O13 136.41(14) . .
O1W La1 O13 67.52(14) . .
O2W La1 O13 138.30(17) . .
O5 La1 O13 73.2(2) . .
O3W La1 O13 81.47(16) . .
O11 La1 O15 63.51(12) . .
O4 La1 O15 63.22(13) . .
O1W La1 O15 139.17(14) . .
O2W La1 O15 74.03(15) . .
O5 La1 O15 129.30(18) . .
O3W La1 O15 70.91(15) . .
O13 La1 O15 128.44(14) . .
O11 La1 O6 150.4(2) . .
O4 La1 O6 68.2(2) . .
O1W La1 O6 68.1(2) . .
O2W La1 O6 62.6(3) . .
O5 La1 O6 60.9(3) . .
O3W La1 O6 129.4(2) . .
O13 La1 O6 114.3(3) . .
O15 La1 O6 116.9(3) . .
O11 La1 S2 119.30(14) . .
O4 La1 S2 60.68(14) . .
O1W La1 S2 83.75(16) . .
O2W La1 S2 94.61(18) . .
O5 La1 S2 28.8(2) . .
O3W La1 S2 159.02(15) . .
O13 La1 S2 96.84(15) . .
O15 La1 S2 123.64(13) . .
O6 La1 S2 33.1(2) . .
O11 La1 Cu1 30.91(9) . .
O4 La1 Cu1 77.22(9) . .
O1W La1 Cu1 144.61(13) . .
O2W La1 Cu1 105.10(14) . .
O5 La1 Cu1 117.07(16) . .
O3W La1 Cu1 69.83(11) . .
O13 La1 Cu1 97.11(10) . .
O15 La1 Cu1 32.89(8) . .
O6 La1 Cu1 144.1(2) . .
S2 La1 Cu1 130.91(10) . .
O11 La1 Cu3 78.51(10) . .
O4 La1 Cu3 31.22(10) . .
O1W La1 Cu3 145.63(11) . .
O2W La1 Cu3 72.47(14) . .
O5 La1 Cu3 101.81(17) . .
O3W La1 Cu3 101.78(12) . .
O13 La1 Cu3 146.78(10) . .
O15 La1 Cu3 32.58(9) . .
O6 La1 Cu3 89.4(2) . .
S2 La1 Cu3 91.08(10) . .
Cu1 La1 Cu3 55.016(18) . .
O11 Cu1 O15 87.71(16) . .
O11 Cu1 O9 164.49(16) . .
O15 Cu1 O9 97.98(16) . .
O11 Cu1 N2 87.05(18) . .
O15 Cu1 N2 174.76(18) . .
O9 Cu1 N2 87.12(17) . .
O11 Cu1 Cu2 124.30(14) . .
O15 Cu1 Cu2 84.96(13) . .
O9 Cu1 Cu2 42.71(11) . .
N2 Cu1 Cu2 98.12(14) . .
O11 Cu1 La1 40.00(11) . .
O15 Cu1 La1 48.14(12) . .
O9 Cu1 La1 145.40(11) . .
N2 Cu1 La1 126.64(14) . .
Cu2 Cu1 La1 115.51(3) . .
O2 Cu2 O8 77.58(17) . .
O2 Cu2 O1 91.65(16) . .
O8 Cu2 O1 161.09(17) . .
O2 Cu2 O9 160.22(19) . .
O8 Cu2 O9 91.43(16) . .
O1 Cu2 O9 94.05(15) . .
O2 Cu2 O17 99.3(2) . .
O8 Cu2 O17 98.52(19) . .
O1 Cu2 O17 98.54(18) . .
O9 Cu2 O17 98.53(19) . .
O2 Cu2 Cu1 118.48(15) . .
O8 Cu2 Cu1 77.37(13) . .
O1 Cu2 Cu1 94.73(12) . .
O9 Cu2 Cu1 42.17(11) . .
O17 Cu2 Cu1 139.43(16) . .
O2 Cu2 Cu3 77.49(14) . .
O8 Cu2 Cu3 119.64(13) . .
O1 Cu2 Cu3 41.90(12) . .
O9 Cu2 Cu3 94.30(10) . .
O17 Cu2 Cu3 139.33(15) . .
Cu1 Cu2 Cu3 68.30(3) . .
O2 Cu2 Cu4 39.39(12) . .
O8 Cu2 Cu4 38.84(12) . .
O1 Cu2 Cu4 130.67(12) . .
O9 Cu2 Cu4 129.82(11) . .
O17 Cu2 Cu4 96.02(14) . .
Cu1 Cu2 Cu4 103.87(3) . .
Cu3 Cu2 Cu4 104.87(3) . .
O4 Cu3 O15 87.63(18) . .
O4 Cu3 O1 159.74(16) . .
O15 Cu3 O1 97.86(17) . .
O4 Cu3 N1 87.3(2) . .
O15 Cu3 N1 174.7(2) . .
O1 Cu3 N1 86.5(2) . .
O4 Cu3 O4W 102.45(18) . .
O15 Cu3 O4W 87.29(17) . .
O1 Cu3 O4W 97.30(16) . .
N1 Cu3 O4W 95.1(2) . .
O4 Cu3 Cu2 120.56(12) . .
O15 Cu3 Cu2 84.27(11) . .
O1 Cu3 Cu2 41.56(10) . .
N1 Cu3 Cu2 97.20(15) . .
O4W Cu3 Cu2 135.62(13) . .
O4 Cu3 La1 40.94(14) . .
O15 Cu3 La1 47.59(12) . .
O1 Cu3 La1 144.32(12) . .
N1 Cu3 La1 127.56(16) . .
O4W Cu3 La1 90.45(14) . .
Cu2 Cu3 La1 114.22(3) . .
O8 Cu4 O16 177.3(2) . 3_584
O8 Cu4 O2 78.27(17) . .
O16 Cu4 O2 99.4(2) 3_584 .
O8 Cu4 O16 99.3(2) . .
O16 Cu4 O16 83.0(2) 3_584 .
O2 Cu4 O16 177.5(2) . .
O8 Cu4 Cu4 140.29(12) . 3_584
O16 Cu4 Cu4 41.97(15) 3_584 3_584
O2 Cu4 Cu4 141.40(15) . 3_584
O16 Cu4 Cu4 41.01(16) . 3_584
O8 Cu4 Cu2 39.48(11) . .
O16 Cu4 Cu2 138.02(15) 3_584 .
O2 Cu4 Cu2 39.44(13) . .
O16 Cu4 Cu2 138.07(17) . .
Cu4 Cu4 Cu2 173.10(7) 3_584 .
O14 S1 O12 111.3(3) . .
O14 S1 O13 112.4(3) . .
O12 S1 O13 112.1(3) . .
O14 S1 C7 106.6(3) . .
O12 S1 C7 107.2(3) . .
O13 S1 C7 106.8(3) . .
O7 S2 O5 102.6(9) . .
O7 S2 O6 132.3(9) . .
O5 S2 O6 110.9(5) . .
O7 S2 C14 96.8(10) . .
O5 S2 C14 89.3(6) . .
O6 S2 C14 116.1(6) . .
O7 S2 La1 150.2(10) . .
O5 S2 La1 50.9(3) . .
O6 S2 La1 62.7(3) . .
C14 S2 La1 96.2(4) . .
O5 S2' O26 107.2(7) . .
O5 S2' O25 117.6(8) . .
O26 S2' O25 116.6(9) . .
O5 S2' C14 106.9(6) . .
O26 S2' C14 82.3(9) . .
O25 S2' C14 120.6(9) . .
C8 O1 Cu2 114.9(3) . .
C8 O1 Cu3 106.8(3) . .
Cu2 O1 Cu3 96.54(16) . .
C11 O2 Cu4 125.7(4) . .
C11 O2 Cu2 125.2(4) . .
Cu4 O2 Cu2 101.2(2) . .
C10 O3 H3C 109.5 . .
C13 O4 Cu3 111.2(5) . .
C13 O4 La1 138.2(5) . .
Cu3 O4 La1 107.85(18) . .
S2' O5 S2 51.2(4) . .
S2' O5 La1 140.7(5) . .
S2 O5 La1 100.4(4) . .
S2 O6 La1 84.2(4) . .
C4 O8 Cu4 125.2(3) . .
C4 O8 Cu2 126.3(3) . .
Cu4 O8 Cu2 101.68(19) . .
C1 O9 Cu1 108.0(3) . .
C1 O9 Cu2 114.4(3) . .
Cu1 O9 Cu2 95.11(16) . .
C3 O10 H10C 109.5 . .
C6 O11 Cu1 109.4(3) . .
C6 O11 La1 138.2(3) . .
Cu1 O11 La1 109.09(16) . .
S1 O13 La1 136.7(3) . .
Cu1 O15 Cu3 114.84(19) . .
Cu1 O15 La1 98.97(15) . .
Cu3 O15 La1 99.83(16) . .
Cu1 O15 H15A 113.8 . .
Cu3 O15 H15A 113.8 . .
La1 O15 H15A 113.8 . .
Cu4 O16 Cu4 97.0(2) 3_584 .
Cu4 O16 H16A 131.5 3_584 .
Cu4 O16 H16A 131.5 . .
Cl1 O17 Cu2 135.8(6) . .
O9 C1 C2 111.8(4) . .
O9 C1 H1A 109.3 . .
C2 C1 H1A 109.3 . .
O9 C1 H1B 109.3 . .
C2 C1 H1B 109.3 . .
H1A C1 H1B 107.9 . .
N2 C2 C4 111.6(4) . .
N2 C2 C3 109.8(5) . .
C4 C2 C3 107.9(4) . .
N2 C2 C1 104.9(4) . .
C4 C2 C1 111.1(5) . .
C3 C2 C1 111.5(5) . .
O10 C3 C2 110.4(4) . .
O10 C3 H3A 109.6 . .
C2 C3 H3A 109.6 . .
O10 C3 H3B 109.6 . .
C2 C3 H3B 109.6 . .
H3A C3 H3B 108.1 . .
O8 C4 C2 111.9(4) . .
O8 C4 H4A 109.2 . .
C2 C4 H4A 109.2 . .
O8 C4 H4B 109.2 . .
C2 C4 H4B 109.2 . .
H4A C4 H4B 107.9 . .
N2 C5 C6 105.9(4) . .
N2 C5 H5A 110.5 . .
C6 C5 H5A 110.5 . .
N2 C5 H5B 110.5 . .
C6 C5 H5B 110.5 . .
H5A C5 H5B 108.7 . .
O11 C6 C7 110.1(5) . .
O11 C6 C5 108.1(5) . .
C7 C6 C5 112.2(5) . .
O11 C6 H6A 108.8 . .
C7 C6 H6A 108.8 . .
C5 C6 H6A 108.8 . .
C6 C7 S1 111.7(4) . .
C6 C7 H7A 109.3 . .
S1 C7 H7A 109.3 . .
C6 C7 H7B 109.3 . .
S1 C7 H7B 109.3 . .
H7A C7 H7B 107.9 . .
O1 C8 C9 112.0(5) . .
O1 C8 H8A 109.2 . .
C9 C8 H8A 109.2 . .
O1 C8 H8B 109.2 . .
C9 C8 H8B 109.2 . .
H8A C8 H8B 107.9 . .
N1 C9 C11 113.8(5) . .
N1 C9 C8 104.6(5) . .
C11 C9 C8 111.1(5) . .
N1 C9 C10 110.6(5) . .
C11 C9 C10 107.7(5) . .
C8 C9 C10 109.0(5) . .
O3 C10 C9 110.7(6) . .
O3 C10 H10A 109.5 . .
C9 C10 H10A 109.5 . .
O3 C10 H10B 109.5 . .
C9 C10 H10B 109.5 . .
H10A C10 H10B 108.1 . .
O2 C11 C9 111.6(5) . .
O2 C11 H11A 109.3 . .
C9 C11 H11A 109.3 . .
O2 C11 H11B 109.3 . .
C9 C11 H11B 109.3 . .
H11A C11 H11B 108.0 . .
C13 C12 N1 110.7(7) . .
C13 C12 H12A 109.5 . .
N1 C12 H12A 109.5 . .
C13 C12 H12B 109.5 . .
N1 C12 H12B 109.5 . .
H12A C12 H12B 108.1 . .
O4 C13 C14 111.4(10) . .
O4 C13 C12 110.6(6) . .
C14 C13 C12 113.0(10) . .
O4 C13 H13A 107.2 . .
C14 C13 H13A 107.2 . .
C12 C13 H13A 107.2 . .
C13 C14 S2' 135.5(11) . .
C13 C14 S2 100.8(9) . .
S2' C14 S2 40.1(4) . .
C13 C14 H14A 106.7 . .
S2' C14 H14A 106.6 . .
S2 C14 H14A 108.4 . .
C13 C14 H14B 112.6 . .
S2' C14 H14B 83.8 . .
S2 C14 H14B 119.5 . .
H14A C14 H14B 108.1 . .
C9 N1 C12 119.5(5) . .
C9 N1 Cu3 109.5(4) . .
C12 N1 Cu3 105.4(5) . .
C9 N1 H1C 107.3 . .
C12 N1 H1C 107.3 . .
Cu3 N1 H1C 107.3 . .
C5 N2 C2 120.4(4) . .
C5 N2 Cu1 105.5(3) . .
C2 N2 Cu1 109.4(3) . .
C5 N2 H2A 107.0 . .
C2 N2 H2A 107.0 . .
Cu1 N2 H2A 107.0 . .
O19 Cl1 O20 97(2) . .
O19 Cl1 O17 94.2(17) . .
O20 Cl1 O17 103.2(16) . .
O19 Cl1 O18 96.2(16) . .
O20 Cl1 O18 117.3(16) . .
O17 Cl1 O18 136.4(12) . .
O22 Cl1' O24 111.3(11) . .
O22 Cl1' O23 108.7(12) . .
O24 Cl1' O23 112.4(11) . .
O22 Cl1' O21 108.2(11) . .
O24 Cl1' O21 107.4(11) . .
O23 Cl1' O21 108.7(10) . .

loop_
_geom_bond_atom_site_label_1
_geom_bond_atom_site_label_2
_geom_bond_distance
_geom_bond_site_symmetry_2
La1 O11 2.394(4) .
La1 O4 2.438(5) .
La1 O1W 2.487(5) .
La1 O2W 2.506(5) .
La1 O5 2.511(6) .
La1 O3W 2.537(5) .
La1 O13 2.614(5) .
La1 O15 2.654(4) .
La1 O6 2.844(10) .
La1 S2 3.185(5) .
La1 Cu1 3.5197(9) .
La1 Cu3 3.5419(9) .
Cu1 O11 1.913(4) .
Cu1 O15 1.935(4) .
Cu1 O9 1.950(4) .
Cu1 N2 1.957(4) .
Cu1 Cu2 2.8930(11) .
Cu2 O2 1.922(4) .
Cu2 O8 1.927(4) .
Cu2 O1 1.948(3) .
Cu2 O9 1.970(4) .
Cu2 O17 2.298(6) .
Cu2 Cu3 2.9169(10) .
Cu2 Cu4 2.9680(11) .
Cu3 O4 1.928(4) .
Cu3 O15 1.936(4) .
Cu3 O1 1.961(4) .
Cu3 N1 1.980(6) .
Cu3 O4W 2.415(4) .
Cu4 O8 1.901(4) .
Cu4 O16 1.912(5) 3_584
Cu4 O2 1.920(4) .
Cu4 O16 1.948(5) .
Cu4 Cu4 2.8918(17) 3_584
S1 O14 1.447(5) .
S1 O12 1.448(5) .
S1 O13 1.454(4) .
S1 C7 1.755(6) .
S2 O7 1.51(2) .
S2 O5 1.559(9) .
S2 O6 1.750(12) .
S2 C14 2.013(15) .
S2' O5 1.458(9) .
S2' O26 1.475(15) .
S2' O25 1.489(15) .
S2' C14 1.689(15) .
O1 C8 1.435(7) .
O2 C11 1.435(8) .
O3 C10 1.377(9) .
O3 H3C 0.8200 .
O4 C13 1.417(10) .
O8 C4 1.416(7) .
O9 C1 1.426(6) .
O10 C3 1.415(7) .
O10 H10C 0.8200 .
O11 C6 1.423(7) .
O15 H15A 0.9800 .
O16 Cu4 1.912(5) 3_584
O16 H16A 0.9300 .
O17 Cl1 1.493(12) .
C1 C2 1.531(7) .
C1 H1A 0.9700 .
C1 H1B 0.9700 .
C2 N2 1.492(7) .
C2 C4 1.522(8) .
C2 C3 1.522(8) .
C3 H3A 0.9700 .
C3 H3B 0.9700 .
C4 H4A 0.9700 .
C4 H4B 0.9700 .
C5 N2 1.467(7) .
C5 C6 1.513(8) .
C5 H5A 0.9700 .
C5 H5B 0.9700 .
C6 C7 1.506(8) .
C6 H6A 0.9800 .
C7 H7A 0.9700 .
C7 H7B 0.9700 .
C8 C9 1.522(8) .
C8 H8A 0.9700 .
C8 H8B 0.9700 .
C9 N1 1.470(8) .
C9 C11 1.503(8) .
C9 C10 1.527(9) .
C10 H10A 0.9700 .
C10 H10B 0.9700 .
C11 H11A 0.9700 .
C11 H11B 0.9700 .
C12 C13 1.483(13) .
C12 N1 1.486(9) .
C12 H12A 0.9700 .
C12 H12B 0.9700 .
C13 C14 1.420(16) .
C13 H13A 0.9800 .
C14 H14A 0.9701 .
C14 H14B 0.9699 .
N1 H1C 0.9100 .
N2 H2A 0.9100 .
Cl1 O19 1.451(18) .
Cl1 O20 1.489(18) .
Cl1 O18 1.506(13) .
Cl1' O22 1.412(12) .
Cl1' O24 1.423(12) .
Cl1' O23 1.435(13) .
Cl1' O21 1.479(13) .
